data_7712873
loop_
_publ_author_name
'Corral-Zorzano, Andrea'
'G&#xf3;mez de Segura, David'
'Lalinde, Elena'
'Moreno, M. Teresa'

_publ_section_title
;
 Phosphorescent 2-phenylbenzothiazole Pt<sup>IV</sup> bis-cyclometalated
 complexes with phenanthroline-based ligands.
;
_journal_name_full 'Dalton transactions (Cambridge, England : 2003)'
_journal_paper_doi 10.1039/d3dt00801k
_journal_year 2023
_chemical_formula_moiety 'C30 H16 F6 N2 O4 Pt S2'
_chemical_formula_sum 'C30 H16 F6 N2 O4 Pt S2'
_chemical_formula_weight 841.66
_space_group_IT_number 14
_space_group_name_Hall '-P 2ybc'
_space_group_name_H-M_alt 'P 1 21/c 1'
_symmetry_cell_setting monoclinic
_symmetry_Int_Tables_number 14
_symmetry_space_group_name_Hall '-P 2ybc'
_symmetry_space_group_name_H-M 'P 1 21/c 1'
_atom_sites_solution_hydrogens geom
_audit_conform_dict_location ftp://ftp.iucr.org/pub/cif_core.dic
_audit_conform_dict_name cif_core.dic
_audit_conform_dict_version 2.4.3
_audit_creation_date 2022-05-27T19:07:22-00:00
_audit_creation_method 'WinGX routine CIF_UPDATE'
_audit_update_record
;
2023-03-15 deposited with the CCDC.	2023-04-20 downloaded from the CCDC.
;
_cell_angle_alpha 90
_cell_angle_beta 91
_cell_angle_gamma 90
_cell_formula_units_Z 4
_cell_length_a 19.070(4)
_cell_length_b 17.181(4)
_cell_length_c 9.1111(19)
_cell_measurement_reflns_used 8620
_cell_measurement_temperature 300(2)
_cell_measurement_theta_max 28.043
_cell_measurement_theta_min 3.192
_cell_measurement_wavelength 0.71073
_cell_volume 2984.7(11)
_computing_molecular_graphics 'Ortep for Windows (Farrugia, 2012)'
_computing_publication_material 'WinGX publication routines (Farrugia, 2012)'
_computing_structure_refinement 'SHELXL-2016/6 (Sheldrick, 2016)'
_computing_structure_solution 'SHELXT 2014/5 (Sheldrick, 2014)'
_diffrn_ambient_temperature 300(2)
_diffrn_detector 'APEX-II CCD'
_diffrn_measured_fraction_theta_full 0.998
_diffrn_measured_fraction_theta_max 0.98
_diffrn_measurement_device '\k-geometry diffractometer'
_diffrn_measurement_device_type 'Bruker APEX-II'
_diffrn_measurement_method '\f or \w oscillation scans'
_diffrn_radiation_monochromator graphite
_diffrn_radiation_probe x-ray
_diffrn_radiation_type MoK\a
_diffrn_radiation_wavelength 0.71073
_diffrn_reflns_av_R_equivalents 0.0393
_diffrn_reflns_av_unetI/netI 0.0148
_diffrn_reflns_Laue_measured_fraction_full 0.998
_diffrn_reflns_Laue_measured_fraction_max 0.98
_diffrn_reflns_limit_h_max 25
_diffrn_reflns_limit_h_min -25
_diffrn_reflns_limit_k_max 22
_diffrn_reflns_limit_k_min -22
_diffrn_reflns_limit_l_max 11
_diffrn_reflns_limit_l_min -11
_diffrn_reflns_number 139304
_diffrn_reflns_point_group_measured_fraction_full 0.998
_diffrn_reflns_point_group_measured_fraction_max 0.98
_diffrn_reflns_theta_full 25.242
_diffrn_reflns_theta_max 28.043
_diffrn_reflns_theta_min 3.192
_diffrn_standards_number 0
_exptl_absorpt_correction_T_max 0.746
_exptl_absorpt_correction_T_min 0.493
_exptl_absorpt_correction_type multi-scan
_exptl_absorpt_process_details
;
SADABS-2016/2 - Bruker AXS area detector scaling and absorption correction
;
_exptl_crystal_colour white
_exptl_crystal_density_diffrn 1.873
_exptl_crystal_density_method 'not measured'
_exptl_crystal_description NEEDLE
_exptl_crystal_F_000 1624
_exptl_crystal_size_max 0.29
_exptl_crystal_size_mid 0.273
_exptl_crystal_size_min 0.064
_refine_diff_density_max 0.725
_refine_diff_density_min -0.804
_refine_diff_density_rms 0.068
_refine_ls_extinction_method none
_refine_ls_goodness_of_fit_ref 1.102
_refine_ls_hydrogen_treatment constr
_refine_ls_matrix_type full
_refine_ls_number_constraints 0
_refine_ls_number_parameters 406
_refine_ls_number_reflns 7077
_refine_ls_number_restraints 0
_refine_ls_restrained_S_all 1.102
_refine_ls_R_factor_all 0.0314
_refine_ls_R_factor_gt 0.0246
_refine_ls_shift/su_max 0.002
_refine_ls_shift/su_mean 0
_refine_ls_structure_factor_coef Fsqd
_refine_ls_weighting_details 'w=1/[\s^2^(Fo^2^)+(0.0187P)^2^+3.9511P] where P=(Fo^2^+2Fc^2^)/3'
_refine_ls_weighting_scheme calc
_refine_ls_wR_factor_gt 0.0542
_refine_ls_wR_factor_ref 0.0587
_reflns_Friedel_coverage 0
_reflns_number_gt 6235
_reflns_number_total 7077
_reflns_threshold_expression 'I > 2\s(I)'
_cod_data_source_file d3dt00801k2.cif
_cod_data_source_block 3
_cod_original_cell_volume 2984.8(11)
_cod_original_sg_symbol_H-M 'P 21/c'
_cod_database_code 7712873
_shelx_estimated_absorpt_t_min 0.33
_shelx_estimated_absorpt_t_max 0.744

loop_
_symmetry_equiv_pos_as_xyz
'x, y, z'
'-x, y+1/2, -z+1/2'
'-x, -y, -z'
'x, -y-1/2, z-1/2'

loop_
_atom_site_label
_atom_site_type_symbol
_atom_site_fract_x
_atom_site_fract_y
_atom_site_fract_z
_atom_site_U_iso_or_equiv
_atom_site_adp_type
_atom_site_occupancy
_atom_site_site_symmetry_order
_atom_site_calc_flag
_atom_site_refinement_flags_posn
_atom_site_refinement_flags_adp
_atom_site_refinement_flags_occupancy
_atom_site_disorder_assembly
_atom_site_disorder_group
Pt1 Pt 0.75656(2) 0.50658(2) 0.54864(2) 0.04259(5) Uani 1 1 d . . . . .
S1 S 0.54875(4) 0.47157(6) 0.33653(10) 0.0574(2) Uani 1 1 d . . . . .
S2 S 0.97030(5) 0.61098(7) 0.54908(18) 0.0912(4) Uani 1 1 d . . . . .
F1 F 0.8598(3) 0.25216(19) 0.6559(4) 0.172(2) Uani 1 1 d . . . . .
F2 F 0.79943(18) 0.2832(2) 0.8379(5) 0.1407(15) Uani 1 1 d . . . . .
F3 F 0.90797(17) 0.28935(19) 0.8490(4) 0.1159(11) Uani 1 1 d . . . . .
F4 F 0.6663(2) 0.5320(5) 1.0325(4) 0.218(3) Uani 1 1 d . . . . .
F5 F 0.5969(4) 0.4521(3) 0.9424(7) 0.241(4) Uani 1 1 d . . . . .
F6 F 0.56461(18) 0.5636(3) 0.9794(3) 0.1343(14) Uani 1 1 d . . . . .
O1 O 0.79408(12) 0.40108(14) 0.6452(3) 0.0605(6) Uani 1 1 d . . . . .
O2 O 0.90351(16) 0.4254(2) 0.7194(5) 0.1130(14) Uani 1 1 d . . . . .
O3 O 0.70425(13) 0.51572(16) 0.7560(3) 0.0586(6) Uani 1 1 d . . . . .
O4 O 0.60455(14) 0.5794(2) 0.7040(3) 0.0772(8) Uani 1 1 d . . . . .
N1 N 0.66660(12) 0.45772(15) 0.4695(3) 0.0425(5) Uani 1 1 d . . . . .
N2 N 0.84591(13) 0.56419(16) 0.6052(4) 0.0532(7) Uani 1 1 d . . . . .
C1 C 0.71531(16) 0.60170(19) 0.4513(4) 0.0470(7) Uani 1 1 d . . . . .
C2 C 0.7424(2) 0.6753(2) 0.4472(5) 0.0723(12) Uani 1 1 d . . . . .
H8 H 0.785508 0.685996 0.492237 0.087 Uiso 1 1 calc R U . . .
C3 C 0.7054(3) 0.7342(3) 0.3755(7) 0.1001(19) Uani 1 1 d . . . . .
H5 H 0.723639 0.784392 0.37424 0.12 Uiso 1 1 calc R U . . .
C4 C 0.6429(2) 0.7195(3) 0.3075(6) 0.0893(15) Uani 1 1 d . . . . .
H6 H 0.61899 0.75946 0.259175 0.107 Uiso 1 1 calc R U . . .
C5 C 0.6152(2) 0.6466(2) 0.3096(5) 0.0665(10) Uani 1 1 d . . . . .
H7 H 0.572261 0.636805 0.263496 0.08 Uiso 1 1 calc R U . . .
C6 C 0.65128(16) 0.58667(19) 0.3810(4) 0.0469(7) Uani 1 1 d . . . . .
C7 C 0.62688(16) 0.50806(19) 0.3960(3) 0.0449(7) Uani 1 1 d . . . . .
C8 C 0.63497(17) 0.3846(2) 0.4844(4) 0.0507(7) Uani 1 1 d . . . . .
C9 C 0.6607(2) 0.3193(2) 0.5547(6) 0.0821(14) Uani 1 1 d . . . . .
H4 H 0.704903 0.319677 0.599423 0.099 Uiso 1 1 calc R U . . .
C10 C 0.6194(3) 0.2532(3) 0.5574(7) 0.105(2) Uani 1 1 d . . . . .
H3 H 0.636198 0.208684 0.604459 0.126 Uiso 1 1 calc R U . . .
C11 C 0.5538(3) 0.2521(3) 0.4915(7) 0.0996(18) Uani 1 1 d . . . . .
H1 H 0.52713 0.206847 0.494828 0.12 Uiso 1 1 calc R U . . .
C12 C 0.5273(2) 0.3157(3) 0.4219(5) 0.0782(12) Uani 1 1 d . . . . .
H2 H 0.482818 0.314646 0.378462 0.094 Uiso 1 1 calc R U . . .
C13 C 0.56865(17) 0.3827(2) 0.4171(4) 0.0544(8) Uani 1 1 d . . . . .
C14 C 0.81165(18) 0.4900(2) 0.3624(4) 0.0537(8) Uani 1 1 d . . . . .
C15 C 0.7909(2) 0.4484(2) 0.2408(5) 0.0686(10) Uani 1 1 d . . . . .
H9 H 0.746984 0.424969 0.236862 0.082 Uiso 1 1 calc R U . . .
C16 C 0.8368(3) 0.4414(3) 0.1216(5) 0.0842(14) Uani 1 1 d . . . . .
H10 H 0.822523 0.413094 0.039375 0.101 Uiso 1 1 calc R U . . .
C17 C 0.9019(3) 0.4754(3) 0.1240(6) 0.0913(16) Uani 1 1 d . . . . .
H11 H 0.93102 0.470331 0.043707 0.11 Uiso 1 1 calc R U . . .
C18 C 0.9241(2) 0.5169(3) 0.2445(6) 0.0815(15) Uani 1 1 d . . . . .
H12 H 0.968422 0.539355 0.247375 0.098 Uiso 1 1 calc R U . . .
C19 C 0.87859(18) 0.5250(2) 0.3646(5) 0.0624(10) Uani 1 1 d . . . . .
C20 C 0.89370(17) 0.5641(2) 0.4994(5) 0.0622(10) Uani 1 1 d . . . . .
C21 C 0.86693(19) 0.60144(19) 0.7349(5) 0.0622(10) Uani 1 1 d . . . . .
C22 C 0.8307(2) 0.6089(2) 0.8644(5) 0.0733(12) Uani 1 1 d . . . . .
H15 H 0.785972 0.587931 0.873072 0.088 Uiso 1 1 calc R U . . .
C23 C 0.8621(3) 0.6481(3) 0.9809(6) 0.0928(16) Uani 1 1 d . . . . .
H16 H 0.838517 0.654563 1.068473 0.111 Uiso 1 1 calc R U . . .
C24 C 0.9298(3) 0.6780(3) 0.9652(8) 0.109(2) Uani 1 1 d . . . . .
H14 H 0.950535 0.704258 1.043952 0.13 Uiso 1 1 calc R U . . .
C25 C 0.9668(3) 0.6701(3) 0.8388(9) 0.107(2) Uani 1 1 d . . . . .
H13 H 1.011951 0.690083 0.832217 0.128 Uiso 1 1 calc R U . . .
C26 C 0.9355(2) 0.6315(2) 0.7198(6) 0.0806(15) Uani 1 1 d . . . . .
C27 C 0.85192(17) 0.3854(2) 0.7027(4) 0.0512(8) Uani 1 1 d . . . . .
C28 C 0.8551(2) 0.3017(2) 0.7606(5) 0.0677(10) Uani 1 1 d . . . . .
C29 C 0.64353(17) 0.5427(2) 0.7812(4) 0.0515(8) Uani 1 1 d . . . . .
C30 C 0.6178(3) 0.5235(4) 0.9362(6) 0.0957(17) Uani 1 1 d . . . . .

loop_
_atom_site_aniso_label
_atom_site_aniso_U_11
_atom_site_aniso_U_22
_atom_site_aniso_U_33
_atom_site_aniso_U_23
_atom_site_aniso_U_13
_atom_site_aniso_U_12
Pt1 0.02838(6) 0.04397(7) 0.05521(8) 0.00525(5) -0.00489(4) 0.00029(4)
S1 0.0406(4) 0.0754(6) 0.0557(5) -0.0001(4) -0.0142(4) -0.0062(4)
S2 0.0393(5) 0.0783(7) 0.1555(13) 0.0362(8) -0.0137(6) -0.0169(5)
F1 0.313(6) 0.072(2) 0.127(3) -0.035(2) -0.074(3) 0.060(3)
F2 0.100(2) 0.124(3) 0.198(4) 0.092(3) 0.011(2) -0.006(2)
F3 0.115(2) 0.106(2) 0.124(2) 0.0364(19) -0.055(2) 0.0168(18)
F4 0.112(3) 0.486(10) 0.0556(18) 0.021(4) -0.0060(19) 0.082(5)
F5 0.362(9) 0.134(4) 0.234(6) 0.076(4) 0.180(7) 0.010(5)
F6 0.099(2) 0.224(4) 0.081(2) -0.006(2) 0.0262(18) 0.046(3)
O1 0.0433(12) 0.0514(13) 0.0863(18) 0.0178(12) -0.0179(12) -0.0005(10)
O2 0.0560(18) 0.088(2) 0.194(4) 0.051(3) -0.042(2) -0.0082(16)
O3 0.0437(13) 0.0809(17) 0.0509(13) -0.0005(12) -0.0059(10) 0.0029(11)
O4 0.0525(15) 0.109(2) 0.0696(18) 0.0135(16) 0.0022(13) 0.0217(15)
N1 0.0331(12) 0.0491(14) 0.0453(14) -0.0008(11) -0.0033(10) -0.0020(10)
N2 0.0319(13) 0.0465(14) 0.081(2) 0.0109(14) -0.0129(13) -0.0018(11)
C1 0.0359(15) 0.0485(17) 0.0565(19) 0.0077(14) -0.0043(13) 0.0055(12)
C2 0.053(2) 0.053(2) 0.111(3) 0.014(2) -0.023(2) -0.0038(16)
C3 0.078(3) 0.050(2) 0.171(5) 0.031(3) -0.040(3) -0.005(2)
C4 0.075(3) 0.064(3) 0.128(4) 0.031(3) -0.031(3) 0.009(2)
C5 0.053(2) 0.070(2) 0.077(3) 0.013(2) -0.0208(19) 0.0058(18)
C6 0.0391(16) 0.0548(18) 0.0466(17) 0.0047(14) -0.0033(13) 0.0032(13)
C7 0.0352(14) 0.0589(18) 0.0405(15) -0.0023(13) -0.0026(12) 0.0008(13)
C8 0.0390(16) 0.0553(18) 0.058(2) -0.0027(15) -0.0038(14) -0.0077(13)
C9 0.057(2) 0.059(2) 0.129(4) 0.019(2) -0.022(2) -0.0126(18)
C10 0.080(3) 0.063(3) 0.171(6) 0.029(3) -0.035(3) -0.020(2)
C11 0.074(3) 0.069(3) 0.155(5) 0.006(3) -0.021(3) -0.032(2)
C12 0.056(2) 0.078(3) 0.099(3) -0.004(2) -0.016(2) -0.020(2)
C13 0.0401(17) 0.068(2) 0.055(2) -0.0075(16) -0.0024(14) -0.0093(15)
C14 0.0415(17) 0.0540(19) 0.066(2) 0.0161(16) 0.0080(15) 0.0120(14)
C15 0.069(3) 0.067(2) 0.070(3) 0.001(2) 0.011(2) 0.0115(19)
C16 0.094(4) 0.087(3) 0.072(3) 0.005(2) 0.019(3) 0.025(3)
C17 0.075(3) 0.111(4) 0.089(4) 0.029(3) 0.029(3) 0.031(3)
C18 0.047(2) 0.099(3) 0.099(4) 0.046(3) 0.020(2) 0.016(2)
C19 0.0397(17) 0.066(2) 0.082(3) 0.029(2) 0.0051(17) 0.0096(16)
C20 0.0320(16) 0.0538(19) 0.100(3) 0.029(2) -0.0071(18) -0.0003(14)
C21 0.0461(18) 0.0386(16) 0.101(3) 0.0063(18) -0.030(2) 0.0006(14)
C22 0.063(2) 0.057(2) 0.098(3) -0.010(2) -0.036(2) 0.0060(18)
C23 0.099(4) 0.064(3) 0.113(4) -0.019(3) -0.051(3) 0.016(2)
C24 0.108(4) 0.059(3) 0.156(6) -0.018(3) -0.076(4) -0.005(3)
C25 0.076(3) 0.065(3) 0.177(6) 0.008(4) -0.061(4) -0.022(3)
C26 0.052(2) 0.049(2) 0.140(4) 0.016(2) -0.040(3) -0.0069(16)
C27 0.0404(17) 0.0564(19) 0.057(2) 0.0074(15) 0.0013(14) 0.0085(14)
C28 0.069(3) 0.063(2) 0.071(3) 0.0062(19) -0.014(2) 0.0144(19)
C29 0.0388(16) 0.066(2) 0.0492(18) -0.0062(15) -0.0041(14) -0.0081(15)
C30 0.075(3) 0.145(5) 0.067(3) 0.017(3) 0.007(2) 0.024(3)

loop_
_atom_type_symbol
_atom_type_description
_atom_type_scat_dispersion_real
_atom_type_scat_dispersion_imag
_atom_type_scat_source
C C 0.0033 0.0016 'International Tables Vol C Tables 4.2.6.8 and 6.1.1.4'
H H 0 0 'International Tables Vol C Tables 4.2.6.8 and 6.1.1.4'
N N 0.0061 0.0033 'International Tables Vol C Tables 4.2.6.8 and 6.1.1.4'
O O 0.0106 0.006 'International Tables Vol C Tables 4.2.6.8 and 6.1.1.4'
F F 0.0171 0.0103 'International Tables Vol C Tables 4.2.6.8 and 6.1.1.4'
S S 0.1246 0.1234 'International Tables Vol C Tables 4.2.6.8 and 6.1.1.4'
Pt Pt -1.7033 8.3905 'International Tables Vol C Tables 4.2.6.8 and 6.1.1.4'

loop_
_geom_angle_atom_site_label_1
_geom_angle_atom_site_label_2
_geom_angle_atom_site_label_3
_geom_angle
_geom_angle_site_symmetry_1
_geom_angle_site_symmetry_3
_geom_angle_publ_flag
C1 Pt1 N2 92.05(12) . . ?
C1 Pt1 C14 87.11(13) . . ?
N2 Pt1 C14 80.57(15) . . ?
C1 Pt1 N1 81.83(12) . . ?
N2 Pt1 N1 172.80(11) . . ?
C14 Pt1 N1 95.25(13) . . ?
C1 Pt1 O1 175.86(11) . . ?
N2 Pt1 O1 92.04(10) . . ?
C14 Pt1 O1 92.92(12) . . ?
N1 Pt1 O1 94.04(10) . . ?
C1 Pt1 O3 98.25(12) . . ?
N2 Pt1 O3 98.11(12) . . ?
C14 Pt1 O3 174.53(11) . . ?
N1 Pt1 O3 86.60(10) . . ?
O1 Pt1 O3 81.81(10) . . ?
C7 S1 C13 90.33(16) . . ?
C20 S2 C26 89.7(2) . . ?
C27 O1 Pt1 130.3(2) . . ?
C29 O3 Pt1 128.4(2) . . ?
C7 N1 C8 113.1(3) . . ?
C7 N1 Pt1 112.4(2) . . ?
C8 N1 Pt1 134.3(2) . . ?
C20 N2 C21 114.9(3) . . ?
C20 N2 Pt1 113.3(3) . . ?
C21 N2 Pt1 131.7(3) . . ?
C2 C1 C6 119.2(3) . . ?
C2 C1 Pt1 128.2(2) . . ?
C6 C1 Pt1 112.6(2) . . ?
C1 C2 C3 119.8(4) . . ?
C1 C2 H8 120.1 . . ?
C3 C2 H8 120.1 . . ?
C4 C3 C2 121.0(4) . . ?
C4 C3 H5 119.5 . . ?
C2 C3 H5 119.5 . . ?
C3 C4 C5 120.2(4) . . ?
C3 C4 H6 119.9 . . ?
C5 C4 H6 119.9 . . ?
C4 C5 C6 120.0(4) . . ?
C4 C5 H7 120 . . ?
C6 C5 H7 120 . . ?
C1 C6 C5 119.9(3) . . ?
C1 C6 C7 114.4(3) . . ?
C5 C6 C7 125.6(3) . . ?
N1 C7 C6 118.6(3) . . ?
N1 C7 S1 114.3(2) . . ?
C6 C7 S1 127.0(2) . . ?
C9 C8 C13 119.9(3) . . ?
C9 C8 N1 128.7(3) . . ?
C13 C8 N1 111.5(3) . . ?
C8 C9 C10 118.6(4) . . ?
C8 C9 H4 120.7 . . ?
C10 C9 H4 120.7 . . ?
C11 C10 C9 121.0(5) . . ?
C11 C10 H3 119.5 . . ?
C9 C10 H3 119.5 . . ?
C12 C11 C10 121.4(4) . . ?
C12 C11 H1 119.3 . . ?
C10 C11 H1 119.3 . . ?
C11 C12 C13 118.2(4) . . ?
C11 C12 H2 120.9 . . ?
C13 C12 H2 120.9 . . ?
C8 C13 C12 120.8(4) . . ?
C8 C13 S1 110.8(3) . . ?
C12 C13 S1 128.3(3) . . ?
C15 C14 C19 118.7(4) . . ?
C15 C14 Pt1 127.0(3) . . ?
C19 C14 Pt1 114.2(3) . . ?
C14 C15 C16 119.5(4) . . ?
C14 C15 H9 120.2 . . ?
C16 C15 H9 120.2 . . ?
C17 C16 C15 121.6(5) . . ?
C17 C16 H10 119.2 . . ?
C15 C16 H10 119.2 . . ?
C18 C17 C16 120.0(5) . . ?
C18 C17 H11 120 . . ?
C16 C17 H11 120 . . ?
C17 C18 C19 119.1(5) . . ?
C17 C18 H12 120.4 . . ?
C19 C18 H12 120.4 . . ?
C14 C19 C18 120.9(4) . . ?
C14 C19 C20 112.4(3) . . ?
C18 C19 C20 126.6(4) . . ?
N2 C20 C19 119.4(3) . . ?
N2 C20 S2 113.3(3) . . ?
C19 C20 S2 127.2(3) . . ?
C22 C21 N2 128.6(3) . . ?
C22 C21 C26 121.7(4) . . ?
N2 C21 C26 109.7(4) . . ?
C21 C22 C23 118.8(5) . . ?
C21 C22 H15 120.6 . . ?
C23 C22 H15 120.6 . . ?
C22 C23 C24 119.3(6) . . ?
C22 C23 H16 120.4 . . ?
C24 C23 H16 120.4 . . ?
C25 C24 C23 122.7(5) . . ?
C25 C24 H14 118.7 . . ?
C23 C24 H14 118.7 . . ?
C24 C25 C26 118.8(5) . . ?
C24 C25 H13 120.6 . . ?
C26 C25 H13 120.6 . . ?
C25 C26 C21 118.8(6) . . ?
C25 C26 S2 128.8(4) . . ?
C21 C26 S2 112.4(3) . . ?
O2 C27 O1 130.2(3) . . ?
O2 C27 C28 117.6(3) . . ?
O1 C27 C28 112.2(3) . . ?
F1 C28 F3 106.8(4) . . ?
F1 C28 F2 107.7(5) . . ?
F3 C28 F2 104.6(4) . . ?
F1 C28 C27 111.7(4) . . ?
F3 C28 C27 113.1(4) . . ?
F2 C28 C27 112.5(3) . . ?
O4 C29 O3 130.2(3) . . ?
O4 C29 C30 116.7(3) . . ?
O3 C29 C30 113.2(3) . . ?
F4 C30 F5 107.5(6) . . ?
F4 C30 F6 107.1(5) . . ?
F5 C30 F6 104.4(6) . . ?
F4 C30 C29 111.6(5) . . ?
F5 C30 C29 110.3(5) . . ?
F6 C30 C29 115.5(4) . . ?

loop_
_geom_bond_atom_site_label_1
_geom_bond_atom_site_label_2
_geom_bond_distance
_geom_bond_site_symmetry_2
_geom_bond_publ_flag
Pt1 C1 2.013(3) . ?
Pt1 N2 2.029(3) . ?
Pt1 C14 2.031(4) . ?
Pt1 N1 2.031(2) . ?
Pt1 O1 2.133(2) . ?
Pt1 O3 2.158(3) . ?
S1 C7 1.697(3) . ?
S1 C13 1.733(4) . ?
S2 C20 1.722(4) . ?
S2 C26 1.738(6) . ?
F1 C28 1.283(5) . ?
F2 C28 1.323(5) . ?
F3 C28 1.298(4) . ?
F4 C30 1.272(7) . ?
F5 C30 1.292(8) . ?
F6 C30 1.293(6) . ?
O1 C27 1.242(4) . ?
O2 C27 1.207(4) . ?
O3 C29 1.272(4) . ?
O4 C29 1.195(4) . ?
N1 C7 1.324(4) . ?
N1 C8 1.402(4) . ?
N2 C20 1.338(5) . ?
N2 C21 1.397(5) . ?
C1 C2 1.367(5) . ?
C1 C6 1.393(4) . ?
C2 C3 1.391(5) . ?
C2 H8 0.93 . ?
C3 C4 1.357(6) . ?
C3 H5 0.93 . ?
C4 C5 1.360(6) . ?
C4 H6 0.93 . ?
C5 C6 1.393(5) . ?
C5 H7 0.93 . ?
C6 C7 1.436(5) . ?
C8 C9 1.378(5) . ?
C8 C13 1.396(4) . ?
C9 C10 1.382(6) . ?
C9 H4 0.93 . ?
C10 C11 1.379(7) . ?
C10 H3 0.93 . ?
C11 C12 1.356(7) . ?
C11 H1 0.93 . ?
C12 C13 1.397(5) . ?
C12 H2 0.93 . ?
C14 C15 1.371(6) . ?
C14 C19 1.410(5) . ?
C15 C16 1.411(6) . ?
C15 H9 0.93 . ?
C16 C17 1.372(7) . ?
C16 H10 0.93 . ?
C17 C18 1.369(8) . ?
C17 H11 0.93 . ?
C18 C19 1.415(6) . ?
C18 H12 0.93 . ?
C19 C20 1.425(6) . ?
C21 C22 1.384(6) . ?
C21 C26 1.415(5) . ?
C22 C23 1.385(6) . ?
C22 H15 0.93 . ?
C23 C24 1.399(8) . ?
C23 H16 0.93 . ?
C24 C25 1.368(9) . ?
C24 H14 0.93 . ?
C25 C26 1.396(7) . ?
C25 H13 0.93 . ?
C27 C28 1.532(5) . ?
C29 C30 1.539(6) . ?

loop_
_geom_torsion_atom_site_label_1
_geom_torsion_atom_site_label_2
_geom_torsion_atom_site_label_3
_geom_torsion_atom_site_label_4
_geom_torsion
_geom_torsion_site_symmetry_1
_geom_torsion_site_symmetry_2
_geom_torsion_site_symmetry_3
_geom_torsion_site_symmetry_4
_geom_torsion_publ_flag
C6 C1 C2 C3 1.1(7) . . . . ?
Pt1 C1 C2 C3 -179.1(4) . . . . ?
C1 C2 C3 C4 -1.0(9) . . . . ?
C2 C3 C4 C5 0.6(10) . . . . ?
C3 C4 C5 C6 -0.5(8) . . . . ?
C2 C1 C6 C5 -1.0(6) . . . . ?
Pt1 C1 C6 C5 179.2(3) . . . . ?
C2 C1 C6 C7 -178.3(4) . . . . ?
Pt1 C1 C6 C7 1.9(4) . . . . ?
C4 C5 C6 C1 0.7(6) . . . . ?
C4 C5 C6 C7 177.6(4) . . . . ?
C8 N1 C7 C6 176.1(3) . . . . ?
Pt1 N1 C7 C6 0.5(4) . . . . ?
C8 N1 C7 S1 -0.8(4) . . . . ?
Pt1 N1 C7 S1 -176.40(14) . . . . ?
C1 C6 C7 N1 -1.7(4) . . . . ?
C5 C6 C7 N1 -178.8(3) . . . . ?
C1 C6 C7 S1 174.8(3) . . . . ?
C5 C6 C7 S1 -2.3(5) . . . . ?
C13 S1 C7 N1 1.0(3) . . . . ?
C13 S1 C7 C6 -175.6(3) . . . . ?
C7 N1 C8 C9 -179.4(4) . . . . ?
Pt1 N1 C8 C9 -5.1(6) . . . . ?
C7 N1 C8 C13 0.1(4) . . . . ?
Pt1 N1 C8 C13 174.4(2) . . . . ?
C13 C8 C9 C10 -0.4(7) . . . . ?
N1 C8 C9 C10 179.0(5) . . . . ?
C8 C9 C10 C11 0.0(9) . . . . ?
C9 C10 C11 C12 -0.1(10) . . . . ?
C10 C11 C12 C13 0.6(9) . . . . ?
C9 C8 C13 C12 1.0(6) . . . . ?
N1 C8 C13 C12 -178.6(4) . . . . ?
C9 C8 C13 S1 -179.9(3) . . . . ?
N1 C8 C13 S1 0.6(4) . . . . ?
C11 C12 C13 C8 -1.1(7) . . . . ?
C11 C12 C13 S1 179.9(4) . . . . ?
C7 S1 C13 C8 -0.9(3) . . . . ?
C7 S1 C13 C12 178.2(4) . . . . ?
C19 C14 C15 C16 0.1(6) . . . . ?
Pt1 C14 C15 C16 -178.6(3) . . . . ?
C14 C15 C16 C17 -0.1(7) . . . . ?
C15 C16 C17 C18 0.5(7) . . . . ?
C16 C17 C18 C19 -1.0(7) . . . . ?
C15 C14 C19 C18 -0.6(5) . . . . ?
Pt1 C14 C19 C18 178.3(3) . . . . ?
C15 C14 C19 C20 -178.1(3) . . . . ?
Pt1 C14 C19 C20 0.7(4) . . . . ?
C17 C18 C19 C14 1.1(6) . . . . ?
C17 C18 C19 C20 178.2(4) . . . . ?
C21 N2 C20 C19 177.6(3) . . . . ?
Pt1 N2 C20 C19 -0.6(4) . . . . ?
C21 N2 C20 S2 -0.4(4) . . . . ?
Pt1 N2 C20 S2 -178.55(15) . . . . ?
C14 C19 C20 N2 -0.1(5) . . . . ?
C18 C19 C20 N2 -177.4(3) . . . . ?
C14 C19 C20 S2 177.5(3) . . . . ?
C18 C19 C20 S2 0.2(6) . . . . ?
C26 S2 C20 N2 -0.2(3) . . . . ?
C26 S2 C20 C19 -177.9(3) . . . . ?
C20 N2 C21 C22 -177.6(3) . . . . ?
Pt1 N2 C21 C22 0.2(5) . . . . ?
C20 N2 C21 C26 0.8(4) . . . . ?
Pt1 N2 C21 C26 178.6(2) . . . . ?
N2 C21 C22 C23 179.5(3) . . . . ?
C26 C21 C22 C23 1.2(6) . . . . ?
C21 C22 C23 C24 -1.0(6) . . . . ?
C22 C23 C24 C25 0.0(8) . . . . ?
C23 C24 C25 C26 0.8(8) . . . . ?
C24 C25 C26 C21 -0.5(7) . . . . ?
C24 C25 C26 S2 -178.3(4) . . . . ?
C22 C21 C26 C25 -0.5(6) . . . . ?
N2 C21 C26 C25 -179.0(4) . . . . ?
C22 C21 C26 S2 177.6(3) . . . . ?
N2 C21 C26 S2 -0.9(4) . . . . ?
C20 S2 C26 C25 178.5(4) . . . . ?
C20 S2 C26 C21 0.6(3) . . . . ?
Pt1 O1 C27 O2 -0.5(7) . . . . ?
Pt1 O1 C27 C28 178.9(3) . . . . ?
O2 C27 C28 F1 -106.4(5) . . . . ?
O1 C27 C28 F1 74.1(5) . . . . ?
O2 C27 C28 F3 14.1(6) . . . . ?
O1 C27 C28 F3 -165.4(4) . . . . ?
O2 C27 C28 F2 132.4(5) . . . . ?
O1 C27 C28 F2 -47.1(5) . . . . ?
Pt1 O3 C29 O4 -12.2(6) . . . . ?
Pt1 O3 C29 C30 167.4(3) . . . . ?
O4 C29 C30 F4 -138.1(6) . . . . ?
O3 C29 C30 F4 42.3(7) . . . . ?
O4 C29 C30 F5 102.6(6) . . . . ?
O3 C29 C30 F5 -77.1(6) . . . . ?
O4 C29 C30 F6 -15.4(7) . . . . ?
O3 C29 C30 F6 164.9(5) . . . . ?
